data_7720037
loop_
_publ_author_name
'Sohail, Muhammad'
'Heinsen, Carsten'
'Oliver, Allen G.'
'Tsui, Emily Y.'

_publ_section_title
;
 Sulfur insertion into group 12 metal dithiolate complexes:
 metal-dependent equilibria.
;
_journal_issue 10
_journal_name_full 'Dalton transactions (Cambridge, England : 2003)'
_journal_page_first 4119
_journal_page_last 4127
_journal_paper_doi 10.1039/d6dt00074f
_journal_volume 55
_journal_year 2026
_chemical_formula_moiety 'C27 H21 Hg N3 O2 S3, 2(C8 H20 N)'
_chemical_formula_sum 'C43 H61 Hg N5 O2 S3'
_chemical_formula_weight 976.73
_chemical_name_systematic '[Et4N]2[LMeHgStol]'
_space_group_crystal_system orthorhombic
_space_group_IT_number 61
_space_group_name_Hall '-P 2ac 2ab'
_space_group_name_H-M_alt 'P b c a'
_atom_sites_solution_hydrogens geom
_audit_creation_date 2026-01-05
_audit_creation_method
;
Olex2 1.5
(compiled 2025.07.13 svn.rb7424aed for OlexSys, GUI svn.r7314)
;
_audit_update_record
;
2026-01-06 deposited with the CCDC.	2026-02-09 downloaded from the CCDC.
;
_cell_angle_alpha 90
_cell_angle_beta 90
_cell_angle_gamma 90
_cell_formula_units_Z 8
_cell_length_a 16.8803(8)
_cell_length_b 18.3305(8)
_cell_length_c 29.6825(14)
_cell_measurement_reflns_used 9638
_cell_measurement_temperature 120(2)
_cell_measurement_theta_max 25.832
_cell_measurement_theta_min 2.611
_cell_volume 9184.5(7)
_computing_cell_refinement 'SAINT V8.40B (?, 2016)'
_computing_data_reduction 'SAINT V8.40B (?, 2016)'
_computing_molecular_graphics 'Olex2 1.5 (Dolomanov et al., 2009)'
_computing_publication_material 'Olex2 1.5 (Dolomanov et al., 2009)'
_computing_structure_refinement 'SHELXL 2019/3 (Sheldrick, 2015)'
_computing_structure_solution 'SHELXT 2018/2 (Sheldrick, 2018)'
_diffrn_ambient_temperature 120.00
_diffrn_measured_fraction_theta_full 0.999
_diffrn_measured_fraction_theta_max 0.998
_diffrn_measurement_device_type 'Bruker D8 quest'
_diffrn_radiation_type MoK\a
_diffrn_radiation_wavelength 0.71073
_diffrn_reflns_av_R_equivalents 0.0815
_diffrn_reflns_av_unetI/netI 0.0164
_diffrn_reflns_Laue_measured_fraction_full 0.999
_diffrn_reflns_Laue_measured_fraction_max 0.998
_diffrn_reflns_limit_h_max 21
_diffrn_reflns_limit_h_min -21
_diffrn_reflns_limit_k_max 22
_diffrn_reflns_limit_k_min -22
_diffrn_reflns_limit_l_max 37
_diffrn_reflns_limit_l_min -37
_diffrn_reflns_number 447582
_diffrn_reflns_point_group_measured_fraction_full 0.999
_diffrn_reflns_point_group_measured_fraction_max 0.998
_diffrn_reflns_theta_full 25.242
_diffrn_reflns_theta_max 26.383
_diffrn_reflns_theta_min 2.138
_exptl_absorpt_coefficient_mu 3.527
_exptl_absorpt_correction_T_max 0.7428
_exptl_absorpt_correction_T_min 0.5035
_exptl_absorpt_correction_type numerical
_exptl_absorpt_process_details 'SADABS (Krause et al., 2015)'
_exptl_crystal_colour yellow
_exptl_crystal_colour_primary yellow
_exptl_crystal_density_diffrn 1.413
_exptl_crystal_description block
_exptl_crystal_F_000 3984
_exptl_crystal_size_max 0.2
_exptl_crystal_size_mid 0.146
_exptl_crystal_size_min 0.058
_refine_diff_density_max 2.419
_refine_diff_density_min -1.647
_refine_diff_density_rms 0.109
_refine_ls_extinction_method none
_refine_ls_goodness_of_fit_ref 1.182
_refine_ls_hydrogen_treatment constr
_refine_ls_matrix_type full
_refine_ls_number_parameters 497
_refine_ls_number_reflns 9375
_refine_ls_number_restraints 0
_refine_ls_restrained_S_all 1.182
_refine_ls_R_factor_all 0.0595
_refine_ls_R_factor_gt 0.0514
_refine_ls_shift/su_max 0.014
_refine_ls_shift/su_mean 0.000
_refine_ls_structure_factor_coef Fsqd
_refine_ls_weighting_details 'w=1/[\s^2^(Fo^2^)+(0.0155P)^2^+64.8868P] where P=(Fo^2^+2Fc^2^)/3'
_refine_ls_weighting_scheme calc
_refine_ls_wR_factor_gt 0.1027
_refine_ls_wR_factor_ref 0.1064
_reflns_Friedel_coverage 0.000
_reflns_number_gt 8161
_reflns_number_total 9375
_reflns_threshold_expression 'I > 2\s(I)'
_cod_data_source_file d6dt00074f2.cif
_cod_data_source_block ms04102a_c
_cod_depositor_comments 'Adding full bibliography for 7720033--7720037.cif.'
_cod_database_code 7720037
_shelx_shelxl_version_number 2019/3
_shelx_space_group_comment
;
The symmetry employed for this shelxl refinement is uniquely defined
by the following loop, which should always be used as a source of
symmetry information in preference to the above space-group names.
They are only intended as comments.
;
_shelx_estimated_absorpt_t_max 0.822
_shelx_estimated_absorpt_t_min 0.539
_olex2_refinement_description
;
1. Fixed Uiso
 At 1.2 times of:
  All C(H) groups, All C(H,H) groups
 At 1.5 times of:
  All C(H,H,H) groups
2.a Secondary CH2 refined with riding coordinates:
 C29(H29A,H29B), C31(H31A,H31B), C33(H33A,H33B), C35(H35A,H35B), C37(H37A,
 H37B), C39(H39A,H39B), C41(H41A,H41B), C43(H43A,H43B)
2.b Aromatic/amide H refined with riding coordinates:
 C2(H2), C3(H3), C4(H4), C5(H5), C9(H9), C10(H10), C11(H11), C15(H15),
 C16(H16), C17(H17), C18(H18), C22(H22), C23(H23), C25(H25), C26(H26)
2.c Idealised Me refined as rotating group:
 C20(H20A,H20B,H20C), C27(H27A,H27B,H27C), C28(H28A,H28B,H28C), C30(H30A,H30B,
 H30C), C32(H32A,H32B,H32C), C34(H34A,H34B,H34C), C36(H36A,H36B,H36C), C38(H38A,
 H38B,H38C), C40(H40A,H40B,H40C), C42(H42A,H42B,H42C)
;
_smtbx_masks_void_probe_radius 1.2
_smtbx_masks_void_truncation_radius 1.2
_olex2_submission_original_sample_id MS-04-102
_olex2_submission_special_instructions 'No special instructions were received'

loop_
_space_group_symop_operation_xyz
'x, y, z'
'-x+1/2, -y, z+1/2'
'-x, y+1/2, -z+1/2'
'x+1/2, -y+1/2, -z'
'-x, -y, -z'
'x-1/2, y, -z-1/2'
'x, -y-1/2, z-1/2'
'-x-1/2, y-1/2, z'

loop_
_atom_site_label
_atom_site_type_symbol
_atom_site_fract_x
_atom_site_fract_y
_atom_site_fract_z
_atom_site_U_iso_or_equiv
_atom_site_adp_type
_atom_site_occupancy
_atom_site_site_symmetry_order
_atom_site_calc_flag
_atom_site_refinement_flags_posn
_atom_site_refinement_flags_adp
_atom_site_refinement_flags_occupancy
_atom_site_disorder_assembly
_atom_site_disorder_group
Hg2 Hg 0.36465(2) 0.33113(2) 0.66351(2) 0.03578(8) Uani 1 1 d . . . . .
S1 S 0.26347(8) 0.32754(8) 0.60369(5) 0.0335(3) Uani 1 1 d . . . . .
S2 S 0.17189(10) 0.31896(10) 0.71617(6) 0.0454(4) Uani 1 1 d . . . . .
S3 S 0.47120(11) 0.23939(10) 0.67578(6) 0.0493(4) Uani 1 1 d . . . . .
O1 O 0.4709(4) 0.5400(3) 0.60158(19) 0.077(2) Uani 1 1 d . . . . .
O2 O 0.3704(4) 0.3892(4) 0.81164(17) 0.0764(18) Uani 1 1 d . . . . .
N1 N 0.4037(3) 0.4304(3) 0.61109(17) 0.0352(11) Uani 1 1 d . . . . .
N2 N 0.4122(3) 0.4440(3) 0.69944(19) 0.0393(12) Uani 1 1 d . . . . .
N3 N 0.3346(3) 0.3379(3) 0.74293(18) 0.0452(13) Uani 1 1 d . . . . .
C1 C 0.3196(4) 0.3656(3) 0.5593(2) 0.0354(13) Uani 1 1 d . . . . .
C2 C 0.2996(5) 0.3476(4) 0.5156(2) 0.0558(19) Uani 1 1 d . . . . .
H2 H 0.257479 0.314118 0.510557 0.067 Uiso 1 1 calc R U . . .
C3 C 0.3391(6) 0.3768(5) 0.4787(3) 0.076(3) Uani 1 1 d . . . . .
H3 H 0.322635 0.365368 0.448946 0.091 Uiso 1 1 calc R U . . .
C4 C 0.4026(6) 0.4227(5) 0.4861(3) 0.073(3) Uani 1 1 d . . . . .
H4 H 0.431395 0.441339 0.461107 0.088 Uiso 1 1 calc R U . . .
C5 C 0.4251(4) 0.4422(4) 0.5294(2) 0.0485(17) Uani 1 1 d . . . . .
H5 H 0.468589 0.474302 0.533840 0.058 Uiso 1 1 calc R U . . .
C6 C 0.3841(4) 0.4146(3) 0.5666(2) 0.0370(14) Uani 1 1 d . . . . .
C7 C 0.4411(4) 0.4894(3) 0.6247(2) 0.0421(15) Uani 1 1 d . . . . .
C8 C 0.4452(3) 0.4967(3) 0.6750(2) 0.0386(14) Uani 1 1 d . . . . .
C9 C 0.4797(3) 0.5574(3) 0.6961(3) 0.0453(17) Uani 1 1 d . . . . .
H9 H 0.504035 0.594781 0.678725 0.054 Uiso 1 1 calc R U . . .
C10 C 0.4777(4) 0.5618(4) 0.7427(3) 0.0487(18) Uani 1 1 d . . . . .
H10 H 0.501040 0.602344 0.757610 0.058 Uiso 1 1 calc R U . . .
C11 C 0.4418(4) 0.5075(4) 0.7676(3) 0.0505(18) Uani 1 1 d . . . . .
H11 H 0.438936 0.510279 0.799502 0.061 Uiso 1 1 calc R U . . .
C12 C 0.4098(4) 0.4482(4) 0.7443(2) 0.0459(16) Uani 1 1 d . . . . .
C13 C 0.3693(4) 0.3862(4) 0.7692(2) 0.0504(17) Uani 1 1 d . . . . .
C14 C 0.3008(4) 0.2762(4) 0.7632(2) 0.0457(16) Uani 1 1 d . . . . .
C15 C 0.3420(4) 0.2296(5) 0.7914(2) 0.0553(19) Uani 1 1 d . . . . .
H15 H 0.395180 0.241337 0.798949 0.066 Uiso 1 1 calc R U . . .
C16 C 0.3094(5) 0.1668(5) 0.8091(2) 0.063(2) Uani 1 1 d . . . . .
H16 H 0.339488 0.135914 0.828260 0.076 Uiso 1 1 calc R U . . .
C17 C 0.2308(4) 0.1497(5) 0.7981(3) 0.058(2) Uani 1 1 d . . . . .
H17 H 0.207115 0.106655 0.809792 0.070 Uiso 1 1 calc R U . . .
C18 C 0.1877(4) 0.1954(4) 0.7702(2) 0.0476(17) Uani 1 1 d . . . . .
H18 H 0.134352 0.183587 0.763172 0.057 Uiso 1 1 calc R U . . .
C19 C 0.2213(4) 0.2580(4) 0.7524(2) 0.0423(15) Uani 1 1 d . . . . .
C20 C 0.0739(4) 0.2809(4) 0.7124(3) 0.0565(19) Uani 1 1 d . . . . .
H20A H 0.041018 0.311721 0.692945 0.085 Uiso 1 1 calc R U . . .
H20B H 0.050284 0.278656 0.742564 0.085 Uiso 1 1 calc R U . . .
H20C H 0.076860 0.231645 0.699720 0.085 Uiso 1 1 calc R U . . .
C21 C 0.4961(4) 0.2045(3) 0.6224(3) 0.0476(17) Uani 1 1 d . . . . .
C22 C 0.4581(4) 0.2223(3) 0.5827(2) 0.0422(15) Uani 1 1 d . . . . .
H22 H 0.416511 0.257225 0.583263 0.051 Uiso 1 1 calc R U . . .
C23 C 0.4794(5) 0.1900(4) 0.5418(3) 0.059(2) Uani 1 1 d . . . . .
H23 H 0.451361 0.203608 0.515326 0.071 Uiso 1 1 calc R U . . .
C24 C 0.5390(6) 0.1397(6) 0.5383(4) 0.084(3) Uani 1 1 d . . . . .
C25 C 0.5780(6) 0.1239(6) 0.5769(5) 0.103(4) Uani 1 1 d . . . . .
H25 H 0.620880 0.090344 0.575504 0.123 Uiso 1 1 calc R U . . .
C26 C 0.5587(5) 0.1543(5) 0.6190(4) 0.073(3) Uani 1 1 d . . . . .
H26 H 0.587980 0.141023 0.645110 0.087 Uiso 1 1 calc R U . . .
C27 C 0.5623(8) 0.1037(7) 0.4943(5) 0.138(6) Uani 1 1 d . . . . .
H27A H 0.515612 0.080793 0.480705 0.207 Uiso 1 1 calc R U . . .
H27B H 0.602752 0.066567 0.500040 0.207 Uiso 1 1 calc R U . . .
H27C H 0.583523 0.140639 0.473681 0.207 Uiso 1 1 calc R U . . .
N4 N 0.3095(3) 0.0502(3) 0.63391(19) 0.0431(13) Uani 1 1 d . . . . .
C28 C 0.3075(5) 0.0189(4) 0.7181(2) 0.0551(18) Uani 1 1 d . . . . .
H28A H 0.278863 -0.010866 0.740152 0.083 Uiso 1 1 calc R U . . .
H28B H 0.299592 0.070713 0.724994 0.083 Uiso 1 1 calc R U . . .
H28C H 0.364131 0.007392 0.719458 0.083 Uiso 1 1 calc R U . . .
C29 C 0.2764(4) 0.0028(3) 0.6712(2) 0.0449(16) Uani 1 1 d . . . . .
H29A H 0.288187 -0.048803 0.663922 0.054 Uiso 1 1 calc R U . . .
H29B H 0.218010 0.008273 0.671488 0.054 Uiso 1 1 calc R U . . .
C30 C 0.4304(5) -0.0332(4) 0.6271(3) 0.059(2) Uani 1 1 d . . . . .
H30A H 0.418096 -0.061290 0.654319 0.089 Uiso 1 1 calc R U . . .
H30B H 0.487969 -0.031036 0.623034 0.089 Uiso 1 1 calc R U . . .
H30C H 0.406201 -0.056872 0.600900 0.089 Uiso 1 1 calc R U . . .
C31 C 0.3979(4) 0.0433(4) 0.6319(3) 0.0486(17) Uani 1 1 d . . . . .
H31A H 0.420355 0.064999 0.659603 0.058 Uiso 1 1 calc R U . . .
H31B H 0.417229 0.072589 0.606093 0.058 Uiso 1 1 calc R U . . .
C32 C 0.2950(5) 0.0631(5) 0.5484(3) 0.065(2) Uani 1 1 d . . . . .
H32A H 0.278338 0.114155 0.550548 0.098 Uiso 1 1 calc R U . . .
H32B H 0.269240 0.040192 0.522375 0.098 Uiso 1 1 calc R U . . .
H32C H 0.352599 0.060714 0.544711 0.098 Uiso 1 1 calc R U . . .
C33 C 0.2717(5) 0.0237(4) 0.5902(2) 0.0505(18) Uani 1 1 d . . . . .
H33A H 0.285063 -0.028534 0.586369 0.061 Uiso 1 1 calc R U . . .
H33B H 0.213471 0.027093 0.593470 0.061 Uiso 1 1 calc R U . . .
C34 C 0.2039(4) 0.1468(4) 0.6479(3) 0.0551(19) Uani 1 1 d . . . . .
H34A H 0.184474 0.123666 0.675592 0.083 Uiso 1 1 calc R U . . .
H34B H 0.174483 0.127670 0.622034 0.083 Uiso 1 1 calc R U . . .
H34C H 0.196225 0.199665 0.649912 0.083 Uiso 1 1 calc R U . . .
C35 C 0.2909(4) 0.1303(3) 0.6422(3) 0.0474(17) Uani 1 1 d . . . . .
H35A H 0.319389 0.146329 0.669649 0.057 Uiso 1 1 calc R U . . .
H35B H 0.311485 0.159220 0.616598 0.057 Uiso 1 1 calc R U . . .
N5 N 0.6847(4) 0.3801(3) 0.6021(2) 0.0559(16) Uani 1 1 d . . . . .
C36 C 0.7519(8) 0.5001(6) 0.6215(5) 0.127(5) Uani 1 1 d . . . . .
H36A H 0.742447 0.491833 0.653687 0.190 Uiso 1 1 calc R U . . .
H36B H 0.750956 0.552627 0.615296 0.190 Uiso 1 1 calc R U . . .
H36C H 0.803717 0.480173 0.613179 0.190 Uiso 1 1 calc R U . . .
C37 C 0.6865(7) 0.4619(5) 0.5937(4) 0.096(4) Uani 1 1 d . . . . .
H37A H 0.634347 0.482988 0.601692 0.115 Uiso 1 1 calc R U . . .
H37B H 0.695755 0.470977 0.561264 0.115 Uiso 1 1 calc R U . . .
C38 C 0.6135(8) 0.3563(6) 0.5273(4) 0.102(4) Uani 1 1 d . . . . .
H38A H 0.620952 0.407331 0.518416 0.153 Uiso 1 1 calc R U . . .
H38B H 0.563407 0.338173 0.514967 0.153 Uiso 1 1 calc R U . . .
H38C H 0.657405 0.326861 0.515668 0.153 Uiso 1 1 calc R U . . .
C39 C 0.6117(7) 0.3513(6) 0.5758(4) 0.094(3) Uani 1 1 d . . . . .
H39A H 0.604091 0.299355 0.583928 0.112 Uiso 1 1 calc R U . . .
H39B H 0.564461 0.378149 0.586570 0.112 Uiso 1 1 calc R U . . .
C40 C 0.6096(6) 0.4020(5) 0.6747(3) 0.076(3) Uani 1 1 d . . . . .
H40A H 0.607701 0.384351 0.705819 0.113 Uiso 1 1 calc R U . . .
H40B H 0.558885 0.392083 0.659848 0.113 Uiso 1 1 calc R U . . .
H40C H 0.619732 0.454640 0.674581 0.113 Uiso 1 1 calc R U . . .
C41 C 0.6748(6) 0.3636(5) 0.6498(4) 0.084(3) Uani 1 1 d . . . . .
H41A H 0.725315 0.374841 0.665263 0.101 Uiso 1 1 calc R U . . .
H41B H 0.665831 0.310435 0.652776 0.101 Uiso 1 1 calc R U . . .
C42 C 0.7539(8) 0.2618(6) 0.5870(5) 0.127(5) Uani 1 1 d . . . . .
H42A H 0.744891 0.245902 0.618101 0.191 Uiso 1 1 calc R U . . .
H42B H 0.803383 0.240493 0.575802 0.191 Uiso 1 1 calc R U . . .
H42C H 0.709735 0.245651 0.568030 0.191 Uiso 1 1 calc R U . . .
C43 C 0.7600(7) 0.3498(7) 0.5854(5) 0.131(5) Uani 1 1 d . . . . .
H43A H 0.804421 0.366703 0.604584 0.157 Uiso 1 1 calc R U . . .
H43B H 0.769808 0.366405 0.554184 0.157 Uiso 1 1 calc R U . . .

loop_
_atom_site_aniso_label
_atom_site_aniso_U_11
_atom_site_aniso_U_22
_atom_site_aniso_U_33
_atom_site_aniso_U_23
_atom_site_aniso_U_13
_atom_site_aniso_U_12
Hg2 0.03878(13) 0.02936(11) 0.03919(13) -0.00423(10) 0.00257(10) -0.00841(9)
S1 0.0330(7) 0.0294(7) 0.0380(7) 0.0001(6) 0.0040(6) -0.0034(6)
S2 0.0464(9) 0.0495(10) 0.0402(9) 0.0012(7) 0.0047(7) -0.0149(8)
S3 0.0487(10) 0.0433(9) 0.0558(11) 0.0045(8) -0.0189(8) -0.0012(8)
O1 0.121(5) 0.045(3) 0.065(3) -0.016(3) 0.044(4) -0.047(3)
O2 0.089(4) 0.100(5) 0.040(3) -0.018(3) -0.009(3) -0.036(4)
N1 0.037(3) 0.027(2) 0.042(3) -0.006(2) 0.007(2) -0.007(2)
N2 0.032(3) 0.034(3) 0.052(3) -0.012(2) 0.005(2) -0.009(2)
N3 0.043(3) 0.056(3) 0.037(3) -0.012(3) 0.004(2) -0.020(3)
C1 0.045(3) 0.028(3) 0.033(3) -0.001(2) 0.005(3) -0.002(3)
C2 0.071(5) 0.051(4) 0.046(4) 0.001(3) 0.000(4) -0.027(4)
C3 0.113(8) 0.081(6) 0.035(4) 0.000(4) 0.010(4) -0.039(6)
C4 0.095(7) 0.077(6) 0.047(4) 0.001(4) 0.016(4) -0.041(5)
C5 0.059(4) 0.043(4) 0.043(4) 0.002(3) 0.011(3) -0.016(3)
C6 0.039(3) 0.025(3) 0.047(4) 0.000(3) 0.011(3) -0.001(2)
C7 0.039(3) 0.033(3) 0.054(4) -0.009(3) 0.016(3) -0.007(3)
C8 0.028(3) 0.030(3) 0.057(4) -0.010(3) 0.002(3) -0.004(2)
C9 0.021(3) 0.027(3) 0.087(5) -0.011(3) 0.003(3) -0.003(2)
C10 0.037(3) 0.042(4) 0.067(5) -0.023(3) -0.020(3) 0.004(3)
C11 0.038(3) 0.055(4) 0.059(4) -0.020(4) -0.010(3) -0.003(3)
C12 0.034(3) 0.053(4) 0.051(4) -0.019(3) -0.004(3) -0.004(3)
C13 0.041(4) 0.066(5) 0.044(4) -0.012(3) 0.003(3) -0.014(3)
C14 0.039(3) 0.065(4) 0.034(3) -0.008(3) 0.009(3) -0.014(3)
C15 0.037(4) 0.084(6) 0.045(4) 0.001(4) -0.001(3) -0.017(4)
C16 0.059(5) 0.087(6) 0.044(4) 0.020(4) 0.007(4) -0.012(4)
C17 0.050(4) 0.071(5) 0.053(4) 0.018(4) 0.008(3) -0.014(4)
C18 0.045(4) 0.063(4) 0.036(3) 0.002(3) 0.004(3) -0.014(3)
C19 0.043(3) 0.061(4) 0.023(3) -0.003(3) 0.005(3) -0.014(3)
C20 0.048(4) 0.066(5) 0.056(5) 0.013(4) -0.006(4) -0.016(4)
C21 0.030(3) 0.029(3) 0.084(5) 0.003(3) 0.001(3) -0.004(3)
C22 0.035(3) 0.032(3) 0.059(4) 0.004(3) 0.011(3) 0.000(3)
C23 0.055(4) 0.052(4) 0.070(5) -0.004(4) 0.027(4) 0.001(4)
C24 0.060(6) 0.090(7) 0.103(8) -0.032(6) 0.023(6) 0.017(5)
C25 0.056(6) 0.081(7) 0.171(12) -0.033(8) 0.021(7) 0.031(5)
C26 0.043(4) 0.058(5) 0.117(8) 0.001(5) -0.016(5) 0.012(4)
C27 0.120(10) 0.144(12) 0.151(12) -0.065(10) 0.056(9) 0.033(9)
N4 0.049(3) 0.031(3) 0.049(3) 0.003(2) -0.008(3) -0.012(2)
C28 0.065(5) 0.054(4) 0.047(4) -0.004(3) -0.004(4) -0.004(4)
C29 0.056(4) 0.034(3) 0.044(4) 0.006(3) -0.009(3) -0.011(3)
C30 0.061(5) 0.043(4) 0.074(5) -0.004(4) -0.005(4) 0.007(4)
C31 0.042(4) 0.045(4) 0.058(4) -0.007(3) -0.012(3) -0.001(3)
C32 0.082(6) 0.062(5) 0.051(5) 0.009(4) -0.015(4) -0.006(4)
C33 0.064(5) 0.039(4) 0.048(4) 0.004(3) -0.015(4) -0.010(3)
C34 0.047(4) 0.039(4) 0.079(5) 0.008(4) 0.010(4) -0.006(3)
C35 0.043(4) 0.027(3) 0.072(5) -0.001(3) 0.002(3) -0.008(3)
N5 0.056(4) 0.039(3) 0.073(4) 0.002(3) 0.019(3) -0.003(3)
C36 0.132(10) 0.077(7) 0.171(13) 0.002(8) -0.001(10) -0.050(8)
C37 0.119(9) 0.063(6) 0.105(8) 0.006(6) 0.046(7) -0.004(6)
C38 0.134(10) 0.086(7) 0.086(8) 0.010(6) -0.003(7) -0.009(7)
C39 0.091(8) 0.072(6) 0.118(9) 0.011(6) 0.005(7) -0.008(6)
C40 0.079(6) 0.079(6) 0.069(6) 0.016(5) 0.007(5) 0.019(5)
C41 0.064(6) 0.071(6) 0.117(9) 0.019(6) 0.004(6) -0.002(5)
C42 0.151(11) 0.079(8) 0.152(12) -0.022(8) -0.011(10) 0.058(8)
C43 0.088(8) 0.104(9) 0.200(15) -0.055(10) 0.037(9) 0.008(7)

loop_
_atom_type_symbol
_atom_type_description
_atom_type_scat_dispersion_real
_atom_type_scat_dispersion_imag
_atom_type_scat_source
C C 0.0033 0.0016 'International Tables Vol C Tables 4.2.6.8 and 6.1.1.4'
H H 0.0000 0.0000 'International Tables Vol C Tables 4.2.6.8 and 6.1.1.4'
Hg Hg -2.3894 9.2266 'International Tables Vol C Tables 4.2.6.8 and 6.1.1.4'
N N 0.0061 0.0033 'International Tables Vol C Tables 4.2.6.8 and 6.1.1.4'
O O 0.0106 0.0060 'International Tables Vol C Tables 4.2.6.8 and 6.1.1.4'
S S 0.1246 0.1234 'International Tables Vol C Tables 4.2.6.8 and 6.1.1.4'

loop_
_geom_angle_atom_site_label_1
_geom_angle_atom_site_label_2
_geom_angle_atom_site_label_3
_geom_angle
_geom_angle_site_symmetry_1
_geom_angle_site_symmetry_3
_geom_angle_publ_flag
S1 Hg2 S3 126.02(5) . . ?
S1 Hg2 N1 75.66(12) . . ?
N1 Hg2 S3 113.26(12) . . ?
N2 Hg2 S1 124.09(14) . . ?
N2 Hg2 S3 105.59(13) . . ?
N2 Hg2 N1 64.46(17) . . ?
N3 Hg2 S1 123.99(13) . . ?
N3 Hg2 S3 92.49(15) . . ?
N3 Hg2 N1 129.06(17) . . ?
N3 Hg2 N2 66.60(18) . . ?
C1 S1 Hg2 98.9(2) . . ?
C19 S2 C20 103.1(3) . . ?
C21 S3 Hg2 106.7(2) . . ?
C6 N1 Hg2 112.3(3) . . ?
C7 N1 Hg2 122.5(4) . . ?
C7 N1 C6 125.2(5) . . ?
C8 N2 Hg2 120.7(4) . . ?
C8 N2 C12 121.1(6) . . ?
C12 N2 Hg2 118.0(4) . . ?
C13 N3 Hg2 121.2(4) . . ?
C13 N3 C14 118.0(6) . . ?
C14 N3 Hg2 117.6(4) . . ?
C2 C1 S1 118.3(5) . . ?
C2 C1 C6 118.7(6) . . ?
C6 C1 S1 123.0(5) . . ?
C1 C2 H2 119.0 . . ?
C1 C2 C3 122.0(7) . . ?
C3 C2 H2 119.0 . . ?
C2 C3 H3 120.5 . . ?
C4 C3 C2 118.9(7) . . ?
C4 C3 H3 120.5 . . ?
C3 C4 H4 119.5 . . ?
C3 C4 C5 121.0(7) . . ?
C5 C4 H4 119.5 . . ?
C4 C5 H5 119.9 . . ?
C4 C5 C6 120.3(7) . . ?
C6 C5 H5 119.9 . . ?
N1 C6 C1 117.1(5) . . ?
N1 C6 C5 123.8(6) . . ?
C5 C6 C1 119.0(6) . . ?
O1 C7 N1 129.1(7) . . ?
O1 C7 C8 117.3(6) . . ?
N1 C7 C8 113.6(6) . . ?
N2 C8 C7 117.3(5) . . ?
N2 C8 C9 120.4(6) . . ?
C9 C8 C7 122.2(6) . . ?
C8 C9 H9 120.6 . . ?
C10 C9 C8 118.7(6) . . ?
C10 C9 H9 120.6 . . ?
C9 C10 H10 119.9 . . ?
C11 C10 C9 120.2(6) . . ?
C11 C10 H10 119.9 . . ?
C10 C11 H11 121.1 . . ?
C10 C11 C12 117.8(7) . . ?
C12 C11 H11 121.1 . . ?
N2 C12 C11 121.8(7) . . ?
N2 C12 C13 117.3(6) . . ?
C11 C12 C13 121.0(6) . . ?
O2 C13 N3 128.8(7) . . ?
O2 C13 C12 116.6(6) . . ?
N3 C13 C12 114.5(6) . . ?
N3 C14 C19 118.6(6) . . ?
C15 C14 N3 123.6(6) . . ?
C15 C14 C19 117.7(6) . . ?
C14 C15 H15 118.5 . . ?
C16 C15 C14 123.0(7) . . ?
C16 C15 H15 118.5 . . ?
C15 C16 H16 120.8 . . ?
C15 C16 C17 118.4(8) . . ?
C17 C16 H16 120.8 . . ?
C16 C17 H17 120.0 . . ?
C18 C17 C16 120.1(7) . . ?
C18 C17 H17 120.0 . . ?
C17 C18 H18 119.5 . . ?
C17 C18 C19 121.0(7) . . ?
C19 C18 H18 119.5 . . ?
C14 C19 S2 115.8(5) . . ?
C18 C19 S2 124.4(5) . . ?
C18 C19 C14 119.8(7) . . ?
S2 C20 H20A 109.5 . . ?
S2 C20 H20B 109.5 . . ?
S2 C20 H20C 109.5 . . ?
H20A C20 H20B 109.5 . . ?
H20A C20 H20C 109.5 . . ?
H20B C20 H20C 109.5 . . ?
C22 C21 S3 124.8(5) . . ?
C22 C21 C26 116.4(8) . . ?
C26 C21 S3 118.8(7) . . ?
C21 C22 H22 119.3 . . ?
C21 C22 C23 121.4(7) . . ?
C23 C22 H22 119.3 . . ?
C22 C23 H23 118.7 . . ?
C24 C23 C22 122.7(9) . . ?
C24 C23 H23 118.7 . . ?
C23 C24 C27 123.3(11) . . ?
C25 C24 C23 116.0(9) . . ?
C25 C24 C27 120.7(10) . . ?
C24 C25 H25 118.2 . . ?
C24 C25 C26 123.7(8) . . ?
C26 C25 H25 118.2 . . ?
C21 C26 C25 119.8(9) . . ?
C21 C26 H26 120.1 . . ?
C25 C26 H26 120.1 . . ?
C24 C27 H27A 109.5 . . ?
C24 C27 H27B 109.5 . . ?
C24 C27 H27C 109.5 . . ?
H27A C27 H27B 109.5 . . ?
H27A C27 H27C 109.5 . . ?
H27B C27 H27C 109.5 . . ?
C29 N4 C33 106.5(5) . . ?
C29 N4 C35 111.1(5) . . ?
C31 N4 C29 110.4(5) . . ?
C31 N4 C33 110.7(6) . . ?
C31 N4 C35 107.1(5) . . ?
C35 N4 C33 111.1(5) . . ?
H28A C28 H28B 109.5 . . ?
H28A C28 H28C 109.5 . . ?
H28B C28 H28C 109.5 . . ?
C29 C28 H28A 109.5 . . ?
C29 C28 H28B 109.5 . . ?
C29 C28 H28C 109.5 . . ?
N4 C29 C28 115.5(5) . . ?
N4 C29 H29A 108.4 . . ?
N4 C29 H29B 108.4 . . ?
C28 C29 H29A 108.4 . . ?
C28 C29 H29B 108.4 . . ?
H29A C29 H29B 107.5 . . ?
H30A C30 H30B 109.5 . . ?
H30A C30 H30C 109.5 . . ?
H30B C30 H30C 109.5 . . ?
C31 C30 H30A 109.5 . . ?
C31 C30 H30B 109.5 . . ?
C31 C30 H30C 109.5 . . ?
N4 C31 C30 116.4(6) . . ?
N4 C31 H31A 108.2 . . ?
N4 C31 H31B 108.2 . . ?
C30 C31 H31A 108.2 . . ?
C30 C31 H31B 108.2 . . ?
H31A C31 H31B 107.4 . . ?
H32A C32 H32B 109.5 . . ?
H32A C32 H32C 109.5 . . ?
H32B C32 H32C 109.5 . . ?
C33 C32 H32A 109.5 . . ?
C33 C32 H32B 109.5 . . ?
C33 C32 H32C 109.5 . . ?
N4 C33 H33A 108.2 . . ?
N4 C33 H33B 108.2 . . ?
C32 C33 N4 116.4(6) . . ?
C32 C33 H33A 108.2 . . ?
C32 C33 H33B 108.2 . . ?
H33A C33 H33B 107.3 . . ?
H34A C34 H34B 109.5 . . ?
H34A C34 H34C 109.5 . . ?
H34B C34 H34C 109.5 . . ?
C35 C34 H34A 109.5 . . ?
C35 C34 H34B 109.5 . . ?
C35 C34 H34C 109.5 . . ?
N4 C35 H35A 108.7 . . ?
N4 C35 H35B 108.7 . . ?
C34 C35 N4 114.3(5) . . ?
C34 C35 H35A 108.7 . . ?
C34 C35 H35B 108.7 . . ?
H35A C35 H35B 107.6 . . ?
C37 N5 C39 105.6(8) . . ?
C41 N5 C37 111.5(7) . . ?
C41 N5 C39 109.1(7) . . ?
C41 N5 C43 110.3(9) . . ?
C43 N5 C37 107.4(8) . . ?
C43 N5 C39 112.9(8) . . ?
H36A C36 H36B 109.5 . . ?
H36A C36 H36C 109.5 . . ?
H36B C36 H36C 109.5 . . ?
C37 C36 H36A 109.5 . . ?
C37 C36 H36B 109.5 . . ?
C37 C36 H36C 109.5 . . ?
N5 C37 C36 112.0(10) . . ?
N5 C37 H37A 109.2 . . ?
N5 C37 H37B 109.2 . . ?
C36 C37 H37A 109.2 . . ?
C36 C37 H37B 109.2 . . ?
H37A C37 H37B 107.9 . . ?
H38A C38 H38B 109.5 . . ?
H38A C38 H38C 109.5 . . ?
H38B C38 H38C 109.5 . . ?
C39 C38 H38A 109.5 . . ?
C39 C38 H38B 109.5 . . ?
C39 C38 H38C 109.5 . . ?
N5 C39 H39A 107.9 . . ?
N5 C39 H39B 107.9 . . ?
C38 C39 N5 117.6(9) . . ?
C38 C39 H39A 107.9 . . ?
C38 C39 H39B 107.9 . . ?
H39A C39 H39B 107.2 . . ?
H40A C40 H40B 109.5 . . ?
H40A C40 H40C 109.5 . . ?
H40B C40 H40C 109.5 . . ?
C41 C40 H40A 109.5 . . ?
C41 C40 H40B 109.5 . . ?
C41 C40 H40C 109.5 . . ?
N5 C41 C40 117.7(8) . . ?
N5 C41 H41A 107.9 . . ?
N5 C41 H41B 107.9 . . ?
C40 C41 H41A 107.9 . . ?
C40 C41 H41B 107.9 . . ?
H41A C41 H41B 107.2 . . ?
H42A C42 H42B 109.5 . . ?
H42A C42 H42C 109.5 . . ?
H42B C42 H42C 109.5 . . ?
C43 C42 H42A 109.5 . . ?
C43 C42 H42B 109.5 . . ?
C43 C42 H42C 109.5 . . ?
N5 C43 C42 108.1(10) . . ?
N5 C43 H43A 110.1 . . ?
N5 C43 H43B 110.1 . . ?
C42 C43 H43A 110.1 . . ?
C42 C43 H43B 110.1 . . ?
H43A C43 H43B 108.4 . . ?

loop_
_geom_bond_atom_site_label_1
_geom_bond_atom_site_label_2
_geom_bond_distance
_geom_bond_site_symmetry_2
_geom_bond_publ_flag
Hg2 S1 2.4645(15) . ?
Hg2 S3 2.4891(18) . ?
Hg2 N1 2.483(5) . ?
Hg2 N2 2.463(5) . ?
Hg2 N3 2.414(5) . ?
S1 C1 1.767(6) . ?
S2 C19 1.762(7) . ?
S2 C20 1.799(7) . ?
S3 C21 1.760(8) . ?
O1 C7 1.258(8) . ?
O2 C13 1.261(8) . ?
N1 C6 1.391(8) . ?
N1 C7 1.315(7) . ?
N2 C8 1.329(8) . ?
N2 C12 1.333(9) . ?
N3 C13 1.318(8) . ?
N3 C14 1.401(8) . ?
C1 C2 1.383(9) . ?
C1 C6 1.427(8) . ?
C2 H2 0.9500 . ?
C2 C3 1.388(10) . ?
C3 H3 0.9500 . ?
C3 C4 1.382(11) . ?
C4 H4 0.9500 . ?
C4 C5 1.387(10) . ?
C5 H5 0.9500 . ?
C5 C6 1.397(8) . ?
C7 C8 1.501(9) . ?
C8 C9 1.403(8) . ?
C9 H9 0.9500 . ?
C9 C10 1.388(10) . ?
C10 H10 0.9500 . ?
C10 C11 1.379(10) . ?
C11 H11 0.9500 . ?
C11 C12 1.398(9) . ?
C12 C13 1.517(10) . ?
C14 C15 1.384(10) . ?
C14 C19 1.420(9) . ?
C15 H15 0.9500 . ?
C15 C16 1.379(11) . ?
C16 H16 0.9500 . ?
C16 C17 1.402(11) . ?
C17 H17 0.9500 . ?
C17 C18 1.384(10) . ?
C18 H18 0.9500 . ?
C18 C19 1.385(9) . ?
C20 H20A 0.9800 . ?
C20 H20B 0.9800 . ?
C20 H20C 0.9800 . ?
C21 C22 1.380(10) . ?
C21 C26 1.404(10) . ?
C22 H22 0.9500 . ?
C22 C23 1.399(10) . ?
C23 H23 0.9500 . ?
C23 C24 1.370(12) . ?
C24 C25 1.353(15) . ?
C24 C27 1.514(13) . ?
C25 H25 0.9500 . ?
C25 C26 1.408(14) . ?
C26 H26 0.9500 . ?
C27 H27A 0.9800 . ?
C27 H27B 0.9800 . ?
C27 H27C 0.9800 . ?
N4 C29 1.514(8) . ?
N4 C31 1.500(9) . ?
N4 C33 1.524(8) . ?
N4 C35 1.520(8) . ?
C28 H28A 0.9800 . ?
C28 H28B 0.9800 . ?
C28 H28C 0.9800 . ?
C28 C29 1.518(9) . ?
C29 H29A 0.9900 . ?
C29 H29B 0.9900 . ?
C30 H30A 0.9800 . ?
C30 H30B 0.9800 . ?
C30 H30C 0.9800 . ?
C30 C31 1.512(9) . ?
C31 H31A 0.9900 . ?
C31 H31B 0.9900 . ?
C32 H32A 0.9800 . ?
C32 H32B 0.9800 . ?
C32 H32C 0.9800 . ?
C32 C33 1.489(10) . ?
C33 H33A 0.9900 . ?
C33 H33B 0.9900 . ?
C34 H34A 0.9800 . ?
C34 H34B 0.9800 . ?
C34 H34C 0.9800 . ?
C34 C35 1.509(9) . ?
C35 H35A 0.9900 . ?
C35 H35B 0.9900 . ?
N5 C37 1.519(11) . ?
N5 C39 1.552(12) . ?
N5 C41 1.459(12) . ?
N5 C43 1.473(12) . ?
C36 H36A 0.9800 . ?
C36 H36B 0.9800 . ?
C36 H36C 0.9800 . ?
C36 C37 1.547(16) . ?
C37 H37A 0.9900 . ?
C37 H37B 0.9900 . ?
C38 H38A 0.9800 . ?
C38 H38B 0.9800 . ?
C38 H38C 0.9800 . ?
C38 C39 1.442(14) . ?
C39 H39A 0.9900 . ?
C39 H39B 0.9900 . ?
C40 H40A 0.9800 . ?
C40 H40B 0.9800 . ?
C40 H40C 0.9800 . ?
C40 C41 1.499(12) . ?
C41 H41A 0.9900 . ?
C41 H41B 0.9900 . ?
C42 H42A 0.9800 . ?
C42 H42B 0.9800 . ?
C42 H42C 0.9800 . ?
C42 C43 1.618(16) . ?
C43 H43A 0.9900 . ?
C43 H43B 0.9900 . ?

loop_
_geom_torsion_atom_site_label_1
_geom_torsion_atom_site_label_2
_geom_torsion_atom_site_label_3
_geom_torsion_atom_site_label_4
_geom_torsion
_geom_torsion_site_symmetry_1
_geom_torsion_site_symmetry_2
_geom_torsion_site_symmetry_3
_geom_torsion_site_symmetry_4
_geom_torsion_publ_flag
Hg2 S1 C1 C2 153.7(5) . . . . ?
Hg2 S1 C1 C6 -26.9(5) . . . . ?
Hg2 S3 C21 C22 -4.4(6) . . . . ?
Hg2 S3 C21 C26 176.2(5) . . . . ?
Hg2 N1 C6 C1 25.9(6) . . . . ?
Hg2 N1 C6 C5 -152.2(5) . . . . ?
Hg2 N1 C7 O1 172.4(6) . . . . ?
Hg2 N1 C7 C8 -9.8(7) . . . . ?
Hg2 N2 C8 C7 9.0(7) . . . . ?
Hg2 N2 C8 C9 -173.3(4) . . . . ?
Hg2 N2 C12 C11 174.4(5) . . . . ?
Hg2 N2 C12 C13 -6.6(8) . . . . ?
Hg2 N3 C13 O2 -167.1(7) . . . . ?
Hg2 N3 C13 C12 16.1(9) . . . . ?
Hg2 N3 C14 C15 105.6(7) . . . . ?
Hg2 N3 C14 C19 -71.0(7) . . . . ?
S1 C1 C2 C3 178.0(7) . . . . ?
S1 C1 C6 N1 1.9(8) . . . . ?
S1 C1 C6 C5 -179.9(5) . . . . ?
S3 C21 C22 C23 -177.4(5) . . . . ?
S3 C21 C26 C25 177.9(7) . . . . ?
O1 C7 C8 N2 178.6(6) . . . . ?
O1 C7 C8 C9 0.8(10) . . . . ?
N1 C7 C8 N2 0.5(8) . . . . ?
N1 C7 C8 C9 -177.3(6) . . . . ?
N2 C8 C9 C10 -0.9(9) . . . . ?
N2 C12 C13 O2 177.1(7) . . . . ?
N2 C12 C13 N3 -5.8(9) . . . . ?
N3 C14 C15 C16 -176.2(7) . . . . ?
N3 C14 C19 S2 -2.9(8) . . . . ?
N3 C14 C19 C18 176.8(6) . . . . ?
C1 C2 C3 C4 3.0(15) . . . . ?
C2 C1 C6 N1 -178.7(6) . . . . ?
C2 C1 C6 C5 -0.5(9) . . . . ?
C2 C3 C4 C5 -2.7(16) . . . . ?
C3 C4 C5 C6 0.8(14) . . . . ?
C4 C5 C6 N1 178.9(7) . . . . ?
C4 C5 C6 C1 0.8(11) . . . . ?
C6 N1 C7 O1 -5.1(11) . . . . ?
C6 N1 C7 C8 172.6(5) . . . . ?
C6 C1 C2 C3 -1.4(12) . . . . ?
C7 N1 C6 C1 -156.4(6) . . . . ?
C7 N1 C6 C5 25.5(10) . . . . ?
C7 C8 C9 C10 176.8(6) . . . . ?
C8 N2 C12 C11 -0.3(10) . . . . ?
C8 N2 C12 C13 178.7(6) . . . . ?
C8 C9 C10 C11 -0.4(9) . . . . ?
C9 C10 C11 C12 1.4(10) . . . . ?
C10 C11 C12 N2 -1.1(10) . . . . ?
C10 C11 C12 C13 180.0(6) . . . . ?
C11 C12 C13 O2 -4.0(11) . . . . ?
C11 C12 C13 N3 173.2(6) . . . . ?
C12 N2 C8 C7 -176.5(6) . . . . ?
C12 N2 C8 C9 1.2(9) . . . . ?
C13 N3 C14 C15 -54.5(10) . . . . ?
C13 N3 C14 C19 128.9(7) . . . . ?
C14 N3 C13 O2 -7.8(12) . . . . ?
C14 N3 C13 C12 175.5(6) . . . . ?
C14 C15 C16 C17 -0.3(12) . . . . ?
C15 C14 C19 S2 -179.7(5) . . . . ?
C15 C14 C19 C18 0.0(10) . . . . ?
C15 C16 C17 C18 -0.2(12) . . . . ?
C16 C17 C18 C19 0.6(12) . . . . ?
C17 C18 C19 S2 179.2(6) . . . . ?
C17 C18 C19 C14 -0.5(10) . . . . ?
C19 C14 C15 C16 0.4(11) . . . . ?
C20 S2 C19 C14 -177.7(5) . . . . ?
C20 S2 C19 C18 2.6(7) . . . . ?
C21 C22 C23 C24 -0.5(12) . . . . ?
C22 C21 C26 C25 -1.6(12) . . . . ?
C22 C23 C24 C25 -1.6(14) . . . . ?
C22 C23 C24 C27 179.4(10) . . . . ?
C23 C24 C25 C26 2.0(17) . . . . ?
C24 C25 C26 C21 -0.4(16) . . . . ?
C26 C21 C22 C23 2.0(10) . . . . ?
C27 C24 C25 C26 -179.0(11) . . . . ?
C29 N4 C31 C30 54.7(8) . . . . ?
C29 N4 C33 C32 179.5(7) . . . . ?
C29 N4 C35 C34 -56.1(8) . . . . ?
C31 N4 C29 C28 58.6(8) . . . . ?
C31 N4 C33 C32 -60.5(8) . . . . ?
C31 N4 C35 C34 -176.7(7) . . . . ?
C33 N4 C29 C28 178.9(6) . . . . ?
C33 N4 C31 C30 -62.9(8) . . . . ?
C33 N4 C35 C34 62.3(8) . . . . ?
C35 N4 C29 C28 -60.0(8) . . . . ?
C35 N4 C31 C30 175.8(6) . . . . ?
C35 N4 C33 C32 58.4(8) . . . . ?
C37 N5 C39 C38 65.7(11) . . . . ?
C37 N5 C41 C40 49.2(11) . . . . ?
C37 N5 C43 C42 -171.4(10) . . . . ?
C39 N5 C37 C36 174.6(9) . . . . ?
C39 N5 C41 C40 -67.0(10) . . . . ?
C39 N5 C43 C42 -55.4(13) . . . . ?
C41 N5 C37 C36 56.3(11) . . . . ?
C41 N5 C39 C38 -174.4(9) . . . . ?
C41 N5 C43 C42 66.9(12) . . . . ?
C43 N5 C37 C36 -64.7(12) . . . . ?
C43 N5 C39 C38 -51.4(13) . . . . ?
C43 N5 C41 C40 168.5(9) . . . . ?

loop_
_smtbx_masks_void_nr
_smtbx_masks_void_average_x
_smtbx_masks_void_average_y
_smtbx_masks_void_average_z
_smtbx_masks_void_volume
_smtbx_masks_void_count_electrons
_smtbx_masks_void_content
1 -0.008 0.224 0.085 108.7 22.0 ?
2 -0.008 0.276 0.585 108.7 25.7 ?
3 0.008 0.724 0.415 108.7 21.9 ?
4 0.008 0.776 0.915 108.7 25.2 ?
5 0.508 0.776 0.585 108.7 26.3 ?
6 0.508 0.724 0.085 108.7 26.2 ?
7 0.492 0.224 0.415 108.7 21.9 ?
8 0.492 0.276 0.915 108.7 21.9 ?
